data_4504014
loop_
_publ_author_name
'Moorthy, Jarugu Narasimha'
'Venkatakrishnan, Parthasarathy'

_publ_section_title
;
 Double [2+2] Photocycloaddition:&#x00A0; Topochemical Conversion of
 4-Methyl-7-Styrylcoumarin Dimorphs into a Strained Cyclophane
;
_journal_issue 4
_journal_name_full 'Crystal Growth &amp; Design'
_journal_page_first 713
_journal_paper_doi 10.1021/cg060652k
_journal_volume 7
_journal_year 2007
_chemical_formula_moiety 'C18 H14 O2'
_chemical_formula_sum 'C18 H14 O2'
_chemical_formula_weight 262.29
_chemical_melting_point 197
_chemical_name_common 4-methyl-7-styrylcoumarin
_chemical_name_systematic
;
 4-methyl-7-styrylcoumarin(polymorph2)
;
_space_group_IT_number 14
_symmetry_cell_setting monoclinic
_symmetry_space_group_name_Hall '-P 2yab'
_symmetry_space_group_name_H-M 'P 1 21/a 1'
_atom_sites_solution_hydrogens geom
_atom_sites_solution_primary direct
_atom_sites_solution_secondary difmap
_audit_creation_method SHELXL-97
_cell_angle_alpha 90.000(5)
_cell_angle_beta 94.847(5)
_cell_angle_gamma 90.000(5)
_cell_formula_units_Z 8
_cell_length_a 9.529(5)
_cell_length_b 22.353(5)
_cell_length_c 13.006(5)
_cell_measurement_reflns_used 97
_cell_measurement_temperature 293(2)
_cell_measurement_theta_max 22.48
_cell_measurement_theta_min 0
_cell_volume 2760.4(19)
_computing_cell_refinement 'CAD-4 Enraf Nonius'
_computing_data_collection 'CAD-4 Enraf Nonius'
_computing_data_reduction 'CAD-4 Enraf Nonius'
_computing_molecular_graphics 'Ortep-3 for Windows (Farrugia, 1997)'
_computing_publication_material 'WinGX publication routines (Farrugia, 1999)'
_computing_structure_refinement 'SHELXL-97 (Sheldrick, 1997)'
_computing_structure_solution 'SHELXL-97 (Sheldrick, 1997)'
_diffrn_ambient_temperature 293(2)
_diffrn_measured_fraction_theta_full 0.997
_diffrn_measured_fraction_theta_max 0.997
_diffrn_radiation_monochromator graphite
_diffrn_radiation_source 'fine-focus sealed tube'
_diffrn_radiation_type MoK\a
_diffrn_radiation_wavelength 0.71069
_diffrn_reflns_av_R_equivalents 0.0180
_diffrn_reflns_av_sigmaI/netI 0.0879
_diffrn_reflns_limit_h_max 10
_diffrn_reflns_limit_h_min 0
_diffrn_reflns_limit_k_max 24
_diffrn_reflns_limit_k_min -6
_diffrn_reflns_limit_l_max 13
_diffrn_reflns_limit_l_min -13
_diffrn_reflns_number 3971
_diffrn_reflns_theta_full 22.48
_diffrn_reflns_theta_max 22.48
_diffrn_reflns_theta_min 2.33
_exptl_absorpt_coefficient_mu 0.081
_exptl_absorpt_correction_type none
_exptl_crystal_colour yellow
_exptl_crystal_density_diffrn 1.262
_exptl_crystal_density_method 'not measured'
_exptl_crystal_description needles
_exptl_crystal_F_000 1104
_exptl_crystal_size_max 0.11
_exptl_crystal_size_mid 0.09
_exptl_crystal_size_min 0.08
_refine_diff_density_max 0.418
_refine_diff_density_min -0.203
_refine_diff_density_rms 0.043
_refine_ls_extinction_method none
_refine_ls_goodness_of_fit_ref 0.987
_refine_ls_hydrogen_treatment mixed
_refine_ls_matrix_type full
_refine_ls_number_parameters 361
_refine_ls_number_reflns 3582
_refine_ls_number_restraints 0
_refine_ls_restrained_S_all 0.987
_refine_ls_R_factor_all 0.1783
_refine_ls_R_factor_gt 0.0615
_refine_ls_shift/su_max 0.049
_refine_ls_shift/su_mean 0.004
_refine_ls_structure_factor_coef Fsqd
_refine_ls_weighting_details 'calc w=1/[\s^2^(Fo^2^)+(0.0739P)^2^+2.5388P] where P=(Fo^2^+2Fc^2^)/3'
_refine_ls_weighting_scheme calc
_refine_ls_wR_factor_gt 0.1509
_refine_ls_wR_factor_ref 0.2000
_reflns_number_gt 1734
_reflns_number_total 3582
_reflns_threshold_expression >2sigma(I)
_cod_data_source_file cg060652ksi20060928_013026.cif
_cod_data_source_block 4-methyl-7-styrylcoumarin(polymorph2)
_cod_original_sg_symbol_H-M P21/a
_cod_database_code 4504014

loop_
_symmetry_equiv_pos_as_xyz
'x, y, z'
'-x+1/2, y+1/2, -z'
'-x, -y, -z'
'x-1/2, -y-1/2, z'

loop_
_atom_site_label
_atom_site_type_symbol
_atom_site_fract_x
_atom_site_fract_y
_atom_site_fract_z
_atom_site_U_iso_or_equiv
_atom_site_adp_type
_atom_site_occupancy
_atom_site_symmetry_multiplicity
_atom_site_calc_flag
_atom_site_refinement_flags
O1 O -0.2196(4) 0.05160(15) -0.3814(2) 0.0671(9) Uani 1 1 d .
O2 O 0.1092(3) 0.07347(16) 0.1667(2) 0.0685(10) Uani 1 1 d .
O10 O -0.0294(4) 0.14418(18) 0.2155(3) 0.0914(12) Uani 1 1 d .
O14 O -0.4340(4) 0.0867(2) -0.3878(3) 0.1046(14) Uani 1 1 d .
C3 C -0.0798(5) 0.0581(2) -0.3966(3) 0.0579(13) Uani 1 1 d .
C4 C 0.1361(5) 0.0547(2) -0.0128(4) 0.0568(13) Uani 1 1 d .
C5 C 0.0380(5) 0.1013(2) -0.0398(4) 0.0615(14) Uani 1 1 d .
C6 C 0.2653(5) -0.0006(2) 0.1242(4) 0.0686(14) Uani 1 1 d .
H6 H 0.2858 -0.0065 0.1947 0.082 Uiso 1 1 calc R
C7 C 0.1704(5) 0.0425(2) 0.0910(4) 0.0574(13) Uani 1 1 d .
C8 C -0.0285(5) 0.1094(2) -0.4384(4) 0.0626(14) Uani 1 1 d .
C9 C 0.0048(6) 0.0102(3) -0.3675(4) 0.0664(14) Uani 1 1 d .
H9 H -0.0349 -0.0237 -0.3405 0.080 Uiso 1 1 calc R
C11 C -0.2609(7) 0.1493(3) -0.4506(4) 0.0779(16) Uani 1 1 d .
H11 H -0.3239 0.1800 -0.4696 0.093 Uiso 1 1 calc R
C12 C 0.2041(6) 0.0192(3) -0.0822(4) 0.0690(14) Uani 1 1 d .
H12 H 0.1848 0.0254 -0.1527 0.083 Uiso 1 1 calc R
C13 C 0.2019(5) 0.0620(3) -0.4178(4) 0.0792(17) Uani 1 1 d .
H13 H 0.2983 0.0636 -0.4243 0.095 Uiso 1 1 calc R
C15 C 0.3304(5) -0.0350(3) 0.0564(5) 0.0738(16) Uani 1 1 d .
C16 C 0.2328(6) -0.0429(3) -0.3436(4) 0.0792(17) Uani 1 1 d .
H16 H 0.1837 -0.0752 -0.3190 0.095 Uiso 1 1 calc R
C17 C 0.6027(6) -0.1635(3) 0.1043(7) 0.0853(19) Uani 1 1 d .
C18 C 0.1454(6) 0.0116(3) -0.3775(4) 0.0729(15) Uani 1 1 d .
C19 C 0.2985(6) -0.0243(3) -0.0485(5) 0.0781(17) Uani 1 1 d .
H19 H 0.3420 -0.0471 -0.0965 0.094 Uiso 1 1 calc R
C20 C -0.3138(6) 0.0968(3) -0.4061(4) 0.0721(16) Uani 1 1 d .
C21 C 0.0162(5) 0.1189(3) 0.1427(5) 0.0670(14) Uani 1 1 d .
C22 C 0.3630(7) -0.0494(3) -0.3449(4) 0.0903(19) Uani 1 1 d .
H22 H 0.4131 -0.0172 -0.3685 0.108 Uiso 1 1 calc R
C23 C -0.1256(7) 0.1570(3) -0.4667(4) 0.0752(15) Uani 1 1 d .
C24 C -0.0179(5) 0.1317(2) 0.0355(4) 0.0704(15) Uani 1 1 d .
H24 H -0.0813 0.1623 0.0175 0.084 Uiso 1 1 calc R
C25 C -0.0013(6) 0.1166(3) -0.1512(4) 0.0888(18) Uani 1 1 d .
H25A H 0.0479 0.0906 -0.1945 0.133 Uiso 1 1 calc R
H25B H 0.0240 0.1574 -0.1637 0.133 Uiso 1 1 calc R
H25C H -0.1010 0.1117 -0.1664 0.133 Uiso 1 1 calc R
C26 C 0.4438(6) -0.1025(3) -0.3131(4) 0.0719(15) Uani 1 1 d .
C27 C 0.3857(6) -0.1517(3) -0.2660(4) 0.0784(16) Uani 1 1 d .
H27 H 0.2914 -0.1513 -0.2527 0.094 Uiso 1 1 calc R
C28 C 0.4329(7) -0.0828(3) 0.1033(6) 0.099(2) Uani 1 1 d .
H28 H 0.4410 -0.0865 0.1748 0.119 Uiso 1 1 calc R
C29 C 0.5864(7) -0.1055(3) -0.3306(4) 0.0878(18) Uani 1 1 d .
H29 H 0.6284 -0.0733 -0.3614 0.105 Uiso 1 1 calc R
C30 C 0.6232(6) -0.1734(3) 0.2107(6) 0.0859(18) Uani 1 1 d .
H30 H 0.5769 -0.1501 0.2564 0.103 Uiso 1 1 calc R
C31 C 0.6650(6) -0.1551(4) -0.3032(5) 0.094(2) Uani 1 1 d .
H31 H 0.7595 -0.1565 -0.3159 0.113 Uiso 1 1 calc R
C32 C 0.6056(7) -0.2020(3) -0.2577(5) 0.095(2) Uani 1 1 d .
H32 H 0.6597 -0.2355 -0.2388 0.114 Uiso 1 1 calc R
C33 C 0.1180(6) 0.1111(3) -0.4494(4) 0.0815(17) Uani 1 1 d .
H33 H 0.1582 0.1446 -0.4775 0.098 Uiso 1 1 calc R
C34 C 0.4679(6) -0.2004(3) -0.2397(5) 0.0902(19) Uani 1 1 d .
H34 H 0.4283 -0.2332 -0.2088 0.108 Uiso 1 1 calc R
C35 C 0.5047(7) -0.1165(3) 0.0553(6) 0.103(2) Uani 1 1 d .
H35 H 0.4985 -0.1129 -0.0162 0.124 Uiso 1 1 calc R
C36 C 0.6742(7) -0.1986(3) 0.0394(6) 0.097(2) Uani 1 1 d .
H36 H 0.6620 -0.1921 -0.0314 0.116 Uiso 1 1 calc R
C37 C 0.7126(7) -0.2179(3) 0.2459(5) 0.0956(19) Uani 1 1 d .
H37 H 0.7273 -0.2246 0.3166 0.115 Uiso 1 1 calc R
C38 C 0.7814(7) -0.2531(3) 0.1799(8) 0.106(2) Uani 1 1 d .
H38 H 0.8403 -0.2838 0.2052 0.128 Uiso 1 1 calc R
C39 C 0.7622(7) -0.2424(3) 0.0769(8) 0.107(2) Uani 1 1 d .
H39 H 0.8100 -0.2655 0.0316 0.129 Uiso 1 1 calc R
C40 C -0.0730(8) 0.2134(3) -0.5135(6) 0.127(3) Uani 1 1 d .
H40A H 0.0268 0.2104 -0.5180 0.191 Uiso 1 1 calc R
H40B H -0.0929 0.2469 -0.4711 0.191 Uiso 1 1 calc R
H40C H -0.1193 0.2187 -0.5814 0.191 Uiso 1 1 calc R

loop_
_atom_site_aniso_label
_atom_site_aniso_U_11
_atom_site_aniso_U_22
_atom_site_aniso_U_33
_atom_site_aniso_U_23
_atom_site_aniso_U_13
_atom_site_aniso_U_12
O1 0.066(2) 0.074(3) 0.062(2) 0.0077(19) 0.0096(17) -0.002(2)
O2 0.074(2) 0.074(3) 0.058(2) -0.004(2) 0.0075(18) 0.002(2)
O10 0.094(3) 0.099(3) 0.086(3) -0.019(2) 0.030(2) 0.003(2)
O14 0.074(3) 0.134(4) 0.107(3) 0.000(3) 0.018(2) 0.004(3)
C3 0.062(3) 0.073(4) 0.038(3) -0.003(3) 0.001(2) 0.002(3)
C4 0.054(3) 0.061(3) 0.056(3) -0.003(3) 0.006(3) -0.014(3)
C5 0.058(3) 0.062(4) 0.065(4) 0.007(3) 0.003(3) -0.013(3)
C6 0.067(3) 0.061(4) 0.076(4) 0.001(3) -0.001(3) -0.002(3)
C7 0.053(3) 0.059(3) 0.061(4) -0.001(3) 0.003(3) -0.012(3)
C8 0.066(3) 0.068(4) 0.055(3) -0.006(3) 0.008(3) -0.004(3)
C9 0.065(3) 0.085(4) 0.048(3) -0.005(3) 0.002(3) 0.003(3)
C11 0.092(4) 0.069(4) 0.072(4) 0.002(3) 0.003(3) 0.017(3)
C12 0.072(4) 0.075(4) 0.060(3) -0.004(3) 0.009(3) -0.014(3)
C13 0.055(3) 0.104(5) 0.079(4) -0.017(4) 0.007(3) 0.003(4)
C15 0.057(3) 0.063(4) 0.100(5) 0.008(4) -0.003(3) -0.006(3)
C16 0.076(4) 0.096(5) 0.066(4) -0.014(3) 0.011(3) 0.002(4)
C17 0.056(4) 0.058(4) 0.137(6) 0.023(4) -0.018(4) -0.007(3)
C18 0.083(4) 0.083(5) 0.052(3) -0.007(3) 0.001(3) 0.002(4)
C19 0.070(4) 0.070(4) 0.098(5) -0.018(4) 0.027(4) -0.008(3)
C20 0.073(4) 0.090(5) 0.054(3) -0.005(3) 0.008(3) 0.006(4)
C21 0.056(3) 0.072(4) 0.075(4) -0.009(3) 0.018(3) -0.007(3)
C22 0.096(5) 0.102(5) 0.072(4) -0.023(4) 0.008(4) -0.008(4)
C23 0.091(4) 0.075(4) 0.060(4) -0.002(3) 0.009(3) -0.005(4)
C24 0.063(3) 0.077(4) 0.070(4) 0.010(3) -0.001(3) 0.004(3)
C25 0.099(4) 0.098(5) 0.067(4) 0.019(3) -0.006(3) -0.006(4)
C26 0.089(4) 0.065(4) 0.059(4) -0.015(3) -0.010(3) 0.012(4)
C27 0.068(4) 0.071(4) 0.095(4) -0.002(4) 0.001(3) 0.009(3)
C28 0.090(5) 0.091(5) 0.121(6) -0.029(5) 0.040(4) -0.024(4)
C29 0.081(4) 0.106(6) 0.076(4) -0.023(4) 0.007(3) -0.017(4)
C30 0.063(4) 0.073(4) 0.121(6) -0.003(4) 0.004(4) 0.006(3)
C31 0.062(4) 0.123(6) 0.095(5) -0.038(5) 0.000(3) 0.008(4)
C32 0.089(5) 0.100(6) 0.092(5) -0.019(4) -0.012(4) 0.021(4)
C33 0.088(4) 0.086(5) 0.071(4) -0.006(3) 0.010(3) -0.018(4)
C34 0.073(4) 0.092(5) 0.103(5) -0.005(4) -0.005(4) 0.007(4)
C35 0.100(5) 0.101(6) 0.112(5) -0.017(5) 0.029(4) -0.048(4)
C36 0.079(4) 0.096(5) 0.115(6) -0.010(5) 0.006(4) -0.013(4)
C37 0.083(4) 0.097(5) 0.106(5) 0.003(4) -0.001(4) 0.007(4)
C38 0.084(5) 0.081(5) 0.151(7) 0.001(6) -0.010(5) 0.012(4)
C39 0.082(5) 0.086(5) 0.154(8) -0.027(5) 0.010(5) -0.001(4)
C40 0.155(7) 0.086(5) 0.143(7) 0.030(5) 0.025(5) -0.005(5)

loop_
_atom_type_symbol
_atom_type_description
_atom_type_scat_dispersion_real
_atom_type_scat_dispersion_imag
_atom_type_scat_source
C C 0.0033 0.0016 'International Tables Vol C Tables 4.2.6.8 and 6.1.1.4'
H H 0.0000 0.0000 'International Tables Vol C Tables 4.2.6.8 and 6.1.1.4'
O O 0.0106 0.0060 'International Tables Vol C Tables 4.2.6.8 and 6.1.1.4'

loop_
_geom_angle_atom_site_label_1
_geom_angle_atom_site_label_2
_geom_angle_atom_site_label_3
_geom_angle
C20 O1 C3 120.8(4)
C21 O2 C7 121.2(4)
O1 C3 C9 115.6(5)
O1 C3 C8 121.8(5)
C9 C3 C8 122.6(5)
C7 C4 C12 115.6(5)
C7 C4 C5 118.6(5)
C12 C4 C5 125.8(5)
C24 C5 C4 119.0(5)
C24 C5 C25 120.5(5)
C4 C5 C25 120.6(5)
C15 C6 C7 121.3(5)
C6 C7 O2 116.1(5)
C6 C7 C4 122.7(5)
O2 C7 C4 121.2(5)
C3 C8 C33 116.6(5)
C3 C8 C23 118.4(5)
C33 C8 C23 125.0(5)
C18 C9 C3 121.2(6)
C23 C11 C20 123.4(6)
C19 C12 C4 121.4(5)
C18 C13 C33 121.6(5)
C6 C15 C19 117.7(5)
C6 C15 C28 116.4(6)
C19 C15 C28 125.9(6)
C22 C16 C18 127.5(6)
C36 C17 C30 118.8(6)
C36 C17 C35 117.3(7)
C30 C17 C35 123.8(7)
C9 C18 C13 118.5(6)
C9 C18 C16 118.4(6)
C13 C18 C16 123.1(6)
C12 C19 C15 121.2(5)
O14 C20 O1 115.3(6)
O14 C20 C11 127.5(6)
O1 C20 C11 117.2(5)
O10 C21 O2 115.8(5)
O10 C21 C24 126.8(6)
O2 C21 C24 117.3(5)
C16 C22 C26 126.4(7)
C11 C23 C8 118.3(5)
C11 C23 C40 122.1(6)
C8 C23 C40 119.6(6)
C5 C24 C21 122.6(5)
C29 C26 C27 117.4(6)
C29 C26 C22 119.4(6)
C27 C26 C22 123.1(6)
C34 C27 C26 119.8(6)
C35 C28 C15 126.0(8)
C31 C29 C26 121.0(6)
C37 C30 C17 118.6(6)
C32 C31 C29 120.2(6)
C34 C32 C31 120.3(7)
C13 C33 C8 119.6(6)
C32 C34 C27 121.3(7)
C28 C35 C17 124.4(8)
C39 C36 C17 121.1(7)
C30 C37 C38 121.7(7)
C39 C38 C37 119.1(7)
C36 C39 C38 120.7(7)

loop_
_geom_bond_atom_site_label_1
_geom_bond_atom_site_label_2
_geom_bond_distance
O1 C20 1.372(6)
O1 C3 1.371(5)
O2 C21 1.366(6)
O2 C7 1.373(5)
O10 C21 1.214(6)
O14 C20 1.210(6)
C3 C9 1.373(6)
C3 C8 1.376(6)
C4 C7 1.389(6)
C4 C12 1.401(7)
C4 C5 1.424(6)
C5 C24 1.338(7)
C5 C25 1.505(7)
C6 C15 1.359(7)
C6 C7 1.366(7)
C8 C33 1.416(7)
C8 C23 1.437(7)
C9 C18 1.357(7)
C11 C23 1.335(7)
C11 C20 1.420(8)
C12 C19 1.372(7)
C13 C18 1.372(7)
C13 C33 1.398(7)
C15 C19 1.392(7)
C15 C28 1.539(8)
C16 C22 1.251(7)
C16 C18 1.519(8)
C17 C36 1.374(8)
C17 C30 1.398(8)
C17 C35 1.510(9)
C21 C24 1.433(7)
C22 C26 1.455(8)
C23 C40 1.503(8)
C26 C29 1.398(7)
C26 C27 1.395(7)
C27 C34 1.369(7)
C28 C35 1.223(8)
C29 C31 1.367(8)
C30 C37 1.365(8)
C31 C32 1.352(8)
C32 C34 1.353(8)
C36 C39 1.354(9)
C37 C38 1.372(9)
C38 C39 1.358(9)
